data_2018795
loop_
_publ_author_name
'Gomes, Ligia R.'
'Low, John Nicolson'
'Wardell, James L.'
'de Cardoso, Laura N.'
'De Souza, Marcus V. N.'

_publ_section_title
;
 Substituted 4-alkoxy-7-Cl-quinolines exhibiting \p--\p stacking
;
_journal_coeditor_code SK3473
_journal_issue 2
_journal_name_full 'Acta Crystallographica Section C'
_journal_page_first 191
_journal_page_last 194
_journal_paper_doi 10.1107/S0108270113001510
_journal_volume 69
_journal_year 2013
_chemical_formula_iupac 'C12 H10 Cl N O'
_chemical_formula_moiety 'C12 H10 Cl N O'
_chemical_formula_sum 'C12 H10 Cl N O'
_chemical_formula_weight 219.66
_chemical_name_systematic
;
4-Allyloxy-7-chloroquinoline
;
_space_group_IT_number 19
_symmetry_cell_setting orthorhombic
_symmetry_space_group_name_Hall 'P 2ac 2ab'
_symmetry_space_group_name_H-M 'P 21 21 21'
_atom_sites_solution_hydrogens geom
_atom_sites_solution_primary direct
_atom_sites_solution_secondary difmap
_audit_creation_method SHELXL97
_cell_angle_alpha 90.00
_cell_angle_beta 90.00
_cell_angle_gamma 90.00
_cell_formula_units_Z 4
_cell_length_a 3.9370(9)
_cell_length_b 11.977(3)
_cell_length_c 21.482(6)
_cell_measurement_reflns_used 3850
_cell_measurement_temperature 100(2)
_cell_measurement_theta_max 31.2
_cell_measurement_theta_min 2.5
_cell_volume 1013.0(4)
_computing_cell_refinement 'CrystalClear-SM Expert (Rigaku, 2011)'
_computing_data_collection 'CrystalClear-SM Expert (Rigaku, 2011)'
_computing_data_reduction 'CrystalClear-SM Expert (Rigaku, 2011)'
_computing_molecular_graphics 'PLATON (Spek, 2009)'
_computing_publication_material
;
OSCAIL (McArdle <i>et al.</i>, 2004) and SHELXL97 (Sheldrick,
2008)
;
_computing_structure_refinement
;
OSCAIL (McArdle <i>et al.</i>, 2004) and SHELXL97 (Sheldrick,
2008)
;
_computing_structure_solution 'SHELXS97 (Sheldrick, 2008)'
_diffrn_ambient_temperature 100(2)
_diffrn_detector_area_resol_mean 28.5714
_diffrn_measured_fraction_theta_full 0.999
_diffrn_measured_fraction_theta_max 0.954
_diffrn_measurement_device 'AFC12 (Right): Kappa three-circle'
_diffrn_measurement_device_type 'Rigaku Saturn724+'
_diffrn_measurement_method 'profile data from \w-scans'
_diffrn_radiation_monochromator Confocal
_diffrn_radiation_type MoK\a
_diffrn_radiation_wavelength 0.71075
_diffrn_reflns_av_R_equivalents 0.0314
_diffrn_reflns_av_sigmaI/netI 0.0288
_diffrn_reflns_limit_h_max 3
_diffrn_reflns_limit_h_min -5
_diffrn_reflns_limit_k_max 13
_diffrn_reflns_limit_k_min -17
_diffrn_reflns_limit_l_max 30
_diffrn_reflns_limit_l_min -30
_diffrn_reflns_number 14640
_diffrn_reflns_theta_full 25.00
_diffrn_reflns_theta_max 31.36
_diffrn_reflns_theta_min 1.90
_exptl_absorpt_coefficient_mu 0.345
_exptl_absorpt_correction_T_max 0.9931
_exptl_absorpt_correction_T_min 0.8742
_exptl_absorpt_correction_type multi-scan
_exptl_absorpt_process_details '(CrystalClear-SM Expert; Rigaku, 2011)'
_exptl_crystal_colour colourless
_exptl_crystal_density_diffrn 1.440
_exptl_crystal_density_method 'not measured'
_exptl_crystal_description needle
_exptl_crystal_F_000 456
_exptl_crystal_size_max 0.40
_exptl_crystal_size_mid 0.02
_exptl_crystal_size_min 0.02
_refine_diff_density_max 0.276
_refine_diff_density_min -0.200
_refine_ls_abs_structure_details 'Flack (1983), with 1202 Friedel pairs'
_refine_ls_abs_structure_Flack 0.01(5)
_refine_ls_extinction_method none
_refine_ls_goodness_of_fit_ref 1.069
_refine_ls_hydrogen_treatment constr
_refine_ls_matrix_type full
_refine_ls_number_parameters 137
_refine_ls_number_reflns 3087
_refine_ls_number_restraints 0
_refine_ls_restrained_S_all 1.069
_refine_ls_R_factor_all 0.0371
_refine_ls_R_factor_gt 0.0321
_refine_ls_shift/su_max 0.001
_refine_ls_shift/su_mean 0.000
_refine_ls_structure_factor_coef Fsqd
_refine_ls_weighting_details 'calc w = 1/[\s^2^(Fo^2^)+(0.0407P)^2^+0.0823P] where P=(Fo^2^+2Fc^2^)/3'
_refine_ls_weighting_scheme calc
_refine_ls_wR_factor_gt 0.0733
_refine_ls_wR_factor_ref 0.0754
_reflns_number_gt 2869
_reflns_number_total 3087
_reflns_threshold_expression I>2\s(I)
_cod_data_source_file sk3473.cif
_cod_data_source_block I
_cod_database_code 2018795
_cod_database_fobs_code 2018795

loop_
_symmetry_equiv_pos_as_xyz
'x, y, z'
'-x+1/2, -y, z+1/2'
'x+1/2, -y+1/2, -z'
'-x, y+1/2, -z+1/2'

loop_
_atom_site_type_symbol
_atom_site_label
_atom_site_fract_x
_atom_site_fract_y
_atom_site_fract_z
_atom_site_U_iso_or_equiv
_atom_site_adp_type
_atom_site_calc_flag
_atom_site_refinement_flags
_atom_site_occupancy
_atom_site_symmetry_multiplicity
Cl Cl7 0.75315(9) 0.16731(2) 0.582400(14) 0.02439(9) Uani d . 1 1
O O4 0.3865(3) 0.70449(7) 0.62487(4) 0.0194(2) Uani d . 1 1
N N1 0.1892(3) 0.42768(9) 0.73786(5) 0.0205(2) Uani d . 1 1
C C2 0.0973(4) 0.52931(11) 0.75455(5) 0.0215(3) Uani d . 1 1
H H2 -0.0150 0.5368 0.7935 0.026 Uiso calc R 1 1
C C3 0.1503(3) 0.62789(11) 0.72000(5) 0.0193(3) Uani d . 1 1
H H3 0.0750 0.6982 0.7351 0.023 Uiso calc R 1 1
C C4 0.3150(3) 0.61873(10) 0.66371(5) 0.0162(2) Uani d . 1 1
C C4a 0.4229(3) 0.51185(10) 0.64285(5) 0.0160(2) Uani d . 1 1
C C5 0.5953(3) 0.49573(10) 0.58558(5) 0.0179(2) Uani d . 1 1
H H5 0.6439 0.5581 0.5598 0.021 Uiso calc R 1 1
C C6 0.6925(3) 0.39105(10) 0.56716(5) 0.0189(3) Uani d . 1 1
H H6 0.8067 0.3803 0.5287 0.023 Uiso calc R 1 1
C C7 0.6204(4) 0.29958(10) 0.60616(6) 0.0187(2) Uani d . 1 1
C C8 0.4551(3) 0.31124(10) 0.66182(5) 0.0186(3) Uani d . 1 1
H H8 0.4103 0.2477 0.6870 0.022 Uiso calc R 1 1
C C8a 0.3514(3) 0.41873(11) 0.68153(5) 0.0178(3) Uani d . 1 1
C C41 0.2780(4) 0.81394(9) 0.64363(5) 0.0190(2) Uani d . 1 1
H H41A 0.3829 0.8337 0.6840 0.023 Uiso calc R 1 1
H H41B 0.0281 0.8152 0.6487 0.023 Uiso calc R 1 1
C C42 0.3825(4) 0.89589(11) 0.59509(6) 0.0216(3) Uani d . 1 1
H H42 0.3117 0.9710 0.6009 0.026 Uiso calc R 1 1
C C43 0.5639(4) 0.87434(12) 0.54479(6) 0.0232(3) Uani d . 1 1
H H43A 0.6408 0.8005 0.5369 0.028 Uiso calc R 1 1
H H43B 0.6176 0.9327 0.5165 0.028 Uiso calc R 1 1

loop_
_atom_site_aniso_label
_atom_site_aniso_U_11
_atom_site_aniso_U_22
_atom_site_aniso_U_33
_atom_site_aniso_U_12
_atom_site_aniso_U_13
_atom_site_aniso_U_23
Cl7 0.02605(17) 0.01693(13) 0.03019(14) 0.00165(16) -0.00208(16) -0.00393(11)
O4 0.0246(5) 0.0145(4) 0.0191(4) -0.0001(4) 0.0032(4) 0.0005(3)
N1 0.0213(7) 0.0226(5) 0.0177(4) -0.0028(5) 0.0007(4) 0.0017(4)
C2 0.0217(7) 0.0262(6) 0.0166(5) -0.0013(6) 0.0016(5) -0.0004(5)
C3 0.0183(7) 0.0208(6) 0.0187(5) -0.0010(5) 0.0001(4) -0.0028(4)
C4 0.0148(6) 0.0168(5) 0.0169(5) -0.0026(5) -0.0022(4) 0.0002(4)
C4a 0.0140(6) 0.0181(6) 0.0160(5) -0.0017(5) -0.0016(4) -0.0001(4)
C5 0.0188(6) 0.0180(5) 0.0168(5) 0.0000(5) -0.0001(5) 0.0009(4)
C6 0.0184(7) 0.0199(5) 0.0183(5) -0.0009(5) 0.0000(4) -0.0015(4)
C7 0.0179(6) 0.0155(5) 0.0227(5) 0.0002(5) -0.0036(5) -0.0028(4)
C8 0.0178(6) 0.0174(6) 0.0206(5) -0.0027(5) -0.0023(5) 0.0024(4)
C8a 0.0164(6) 0.0201(6) 0.0169(5) -0.0023(5) -0.0029(4) 0.0020(4)
C41 0.0192(7) 0.0160(5) 0.0218(5) 0.0015(6) 0.0004(5) -0.0019(4)
C42 0.0199(6) 0.0171(6) 0.0278(6) 0.0009(5) -0.0015(5) 0.0021(4)
C43 0.0224(7) 0.0227(6) 0.0245(5) -0.0001(6) -0.0009(5) 0.0045(5)

loop_
_atom_type_symbol
_atom_type_description
_atom_type_scat_dispersion_real
_atom_type_scat_dispersion_imag
_atom_type_scat_source
C C 0.0033 0.0016 'International Tables Vol C Tables 4.2.6.8 and 6.1.1.4'
H H 0.0000 0.0000 'International Tables Vol C Tables 4.2.6.8 and 6.1.1.4'
Cl Cl 0.1484 0.1585 'International Tables Vol C Tables 4.2.6.8 and 6.1.1.4'
N N 0.0061 0.0033 'International Tables Vol C Tables 4.2.6.8 and 6.1.1.4'
O O 0.0106 0.0060 'International Tables Vol C Tables 4.2.6.8 and 6.1.1.4'

loop_
_geom_angle_atom_site_label_1
_geom_angle_atom_site_label_2
_geom_angle_atom_site_label_3
_geom_angle
C4 O4 C41 117.26(9)
C2 N1 C8a 116.05(11)
N1 C2 C3 126.08(12)
N1 C2 H2 117.0
C3 C2 H2 117.0
C4 C3 C2 117.73(12)
C4 C3 H3 121.1
C2 C3 H3 121.1
O4 C4 C3 125.40(11)
O4 C4 C4a 115.29(10)
C3 C4 C4a 119.31(11)
C5 C4a C8a 119.73(11)
C5 C4a C4 122.62(11)
C8a C4a C4 117.65(11)
C6 C5 C4a 120.60(11)
C6 C5 H5 119.7
C4a C5 H5 119.7
C5 C6 C7 118.96(11)
C5 C6 H6 120.5
C7 C6 H6 120.5
C8 C7 C6 122.44(11)
C8 C7 Cl7 119.39(10)
C6 C7 Cl7 118.17(10)
C7 C8 C8a 119.43(11)
C7 C8 H8 120.3
C8a C8 H8 120.3
N1 C8a C8 117.97(11)
N1 C8a C4a 123.17(11)
C8 C8a C4a 118.85(11)
O4 C41 C42 108.83(10)
O4 C41 H41A 109.9
C42 C41 H41A 109.9
O4 C41 H41B 109.9
C42 C41 H41B 109.9
H41A C41 H41B 108.3
C43 C42 C41 126.38(12)
C43 C42 H42 116.8
C41 C42 H42 116.8
C42 C43 H43A 120.0
C42 C43 H43B 120.0
H43A C43 H43B 120.0

loop_
_geom_bond_atom_site_label_1
_geom_bond_atom_site_label_2
_geom_bond_distance
Cl7 C7 1.7446(13)
O4 C4 1.3530(14)
O4 C41 1.4363(14)
N1 C2 1.3194(17)
N1 C8a 1.3726(15)
C2 C3 1.4101(18)
C2 H2 0.9500
C3 C4 1.3765(16)
C3 H3 0.9500
C4 C4a 1.4213(17)
C4a C5 1.4185(16)
C4a C8a 1.4189(16)
C5 C6 1.3692(17)
C5 H5 0.9500
C6 C7 1.4081(17)
C6 H6 0.9500
C7 C8 1.3684(18)
C8 C8a 1.4153(18)
C8 H8 0.9500
C41 C42 1.4899(17)
C41 H41A 0.9900
C41 H41B 0.9900
C42 C43 1.3207(18)
C42 H42 0.9500
C43 H43A 0.9500
C43 H43B 0.9500

loop_
_geom_torsion_atom_site_label_1
_geom_torsion_atom_site_label_2
_geom_torsion_atom_site_label_3
_geom_torsion_atom_site_label_4
_geom_torsion
C8a N1 C2 C3 0.1(2)
N1 C2 C3 C4 -0.5(2)
C41 O4 C4 C3 -0.79(18)
C41 O4 C4 C4a 179.16(12)
C2 C3 C4 O4 -179.92(12)
C2 C3 C4 C4a 0.13(19)
O4 C4 C4a C5 0.36(18)
C3 C4 C4a C5 -179.69(12)
O4 C4 C4a C8a -179.43(11)
C3 C4 C4a C8a 0.53(18)
C8a C4a C5 C6 0.24(19)
C4 C4a C5 C6 -179.54(13)
C4a C5 C6 C7 -0.4(2)
C5 C6 C7 C8 0.3(2)
C5 C6 C7 Cl7 -178.90(11)
C6 C7 C8 C8a -0.1(2)
Cl7 C7 C8 C8a 179.14(10)
C2 N1 C8a C8 179.89(12)
C2 N1 C8a C4a 0.66(19)
C7 C8 C8a N1 -179.37(12)
C7 C8 C8a C4a -0.10(19)
C5 C4a C8a N1 179.25(12)
C4 C4a C8a N1 -0.96(19)
C5 C4a C8a C8 0.02(18)
C4 C4a C8a C8 179.81(12)
C4 O4 C41 C42 179.63(11)
O4 C41 C42 C43 -4.0(2)

loop_
_cod_related_entry_id
_cod_related_entry_database
_cod_related_entry_code
1 ChemSpider 30654415
